data_8106653
loop_
_publ_author_name
'Bai, Ruo-Fei'
'Liu, Qiu-Xia'

_publ_section_title
;
 Crystal structure of
 catena-poly[dichlorido-(\m2-4-(1H-pyrazol-3-yl)-pyridine-\k2
 N,N&#x2032;)]cadmium(II), C48H42Cd3Cl16N18
;
_journal_issue 5
_journal_name_full 'Zeitschrift f\"ur Kristallographie - New Crystal Structures'
_journal_page_first 717
_journal_page_last 718
_journal_paper_doi 10.1515/ncrs-2016-0363
_journal_volume 232
_journal_year 2017
_chemical_formula_sum 'C48 H42 Cd3 Cl6 N18'
_chemical_formula_weight 1420.90
_space_group_IT_number 15
_space_group_name_Hall '-C 2yc'
_space_group_name_H-M_alt 'C 1 2/c 1'
_symmetry_cell_setting monoclinic
_symmetry_space_group_name_H-M 'C 1 2/c 1'
_atom_sites_solution_hydrogens geom
_atom_sites_solution_primary direct
_atom_sites_solution_secondary difmap
_cell_angle_alpha 90.00
_cell_angle_beta 95.192(5)
_cell_angle_gamma 90.00
_cell_formula_units_Z 4
_cell_length_a 11.4564(7)
_cell_length_b 21.1547(15)
_cell_length_c 21.3475(13)
_cell_measurement_reflns_used 1422
_cell_measurement_temperature 293(2)
_cell_measurement_theta_max 25.50
_cell_measurement_theta_min 3.45
_cell_volume 5152.5(6)
_computing_cell_refinement 'Bruker FRAMBO'
_computing_data_collection 'Bruker FRAMBO'
_computing_data_reduction 'Bruker SAINT'
_computing_molecular_graphics 'Bruker SHELXTL'
_computing_publication_material 'Bruker SHELXTL'
_computing_structure_refinement 'SHELXL-97 (Sheldrick, 1997)'
_computing_structure_solution 'SHELXS-97 (Sheldrick, 1990)'
_diffrn_ambient_temperature 293(2)
_diffrn_measured_fraction_theta_full 0.994
_diffrn_measured_fraction_theta_max 0.994
_diffrn_measurement_device_type 'multiwire proportional'
_diffrn_measurement_method 'phi and omega scans'
_diffrn_radiation_monochromator graphite
_diffrn_radiation_source 'fine-focus sealed tube'
_diffrn_radiation_type MoK\a
_diffrn_radiation_wavelength 0.71073
_diffrn_reflns_av_R_equivalents 0.0279
_diffrn_reflns_av_sigmaI/netI 0.0434
_diffrn_reflns_limit_h_max 13
_diffrn_reflns_limit_h_min -13
_diffrn_reflns_limit_k_max 14
_diffrn_reflns_limit_k_min -25
_diffrn_reflns_limit_l_max 24
_diffrn_reflns_limit_l_min -25
_diffrn_reflns_number 14107
_diffrn_reflns_theta_full 25.50
_diffrn_reflns_theta_max 25.50
_diffrn_reflns_theta_min 3.38
_diffrn_standards_decay_% 0
_diffrn_standards_interval_count 0
_diffrn_standards_interval_time 0
_diffrn_standards_number 0
_exptl_absorpt_coefficient_mu 1.594
_exptl_absorpt_correction_T_max 0.7306
_exptl_absorpt_correction_T_min 0.5540
_exptl_absorpt_correction_type multi-scan
_exptl_absorpt_process_details sadabs
_exptl_crystal_colour colourless
_exptl_crystal_density_diffrn 1.832
_exptl_crystal_density_method 'not measured'
_exptl_crystal_description block
_exptl_crystal_F_000 2808
_exptl_crystal_size_max 0.42
_exptl_crystal_size_mid 0.32
_exptl_crystal_size_min 0.21
_refine_diff_density_max 0.457
_refine_diff_density_min -0.500
_refine_diff_density_rms 0.075
_refine_ls_extinction_method none
_refine_ls_goodness_of_fit_ref 0.976
_refine_ls_hydrogen_treatment constr
_refine_ls_matrix_type full
_refine_ls_number_parameters 340
_refine_ls_number_reflns 4780
_refine_ls_number_restraints 0
_refine_ls_restrained_S_all 0.976
_refine_ls_R_factor_all 0.1084
_refine_ls_R_factor_gt 0.0381
_refine_ls_shift/su_max 0.009
_refine_ls_shift/su_mean 0.002
_refine_ls_structure_factor_coef Fsqd
_refine_ls_weighting_details 'calc w=1/[\s^2^(Fo^2^)+(0.0350P)^2^+0.0000P] where P=(Fo^2^+2Fc^2^)/3'
_refine_ls_weighting_scheme calc
_refine_ls_wR_factor_gt 0.0862
_refine_ls_wR_factor_ref 0.1154
_reflns_number_gt 1412
_reflns_number_total 4780
_reflns_threshold_expression >2sigma(I)
_cod_data_source_file suppl_ncrs-2016-0363_suppl.cif
_cod_data_source_block a
_cod_depositor_comments
;
The following automatic conversions were performed:

data item '_symmetry_cell_setting' value 'Monoclinic' was changed to
'monoclinic' in accordance with the built-in table derived from the
CIF Core dictionary named 'cif_core.dic' version 2.4.5 last updated
on 2014-11-21.

Automatic conversion script
Id: cif_fix_values 8738 2021-04-28 16:35:53Z antanas 
;
_cod_original_sg_symbol_H-M C2/c
_cod_database_code 8106653

loop_
_symmetry_equiv_pos_as_xyz
'x, y, z'
'-x, y, -z+1/2'
'x+1/2, y+1/2, z'
'-x+1/2, y+1/2, -z+1/2'
'-x, -y, -z'
'x, -y, z-1/2'
'-x+1/2, -y+1/2, -z'
'x+1/2, -y+1/2, z-1/2'

loop_
_atom_site_label
_atom_site_type_symbol
_atom_site_fract_x
_atom_site_fract_y
_atom_site_fract_z
_atom_site_U_iso_or_equiv
_atom_site_adp_type
_atom_site_occupancy
_atom_site_symmetry_multiplicity
_atom_site_calc_flag
_atom_site_refinement_flags
_atom_site_disorder_assembly
_atom_site_disorder_group
Cd1 Cd 0.0000 0.12501(4) 0.7500 0.0312(2) Uani 1 2 d S . .
Cd2 Cd 0.33342(5) 0.12499(3) 0.74998(3) 0.03094(16) Uani 1 1 d . . .
Cl1 Cl 0.5000 0.03602(13) 0.7500 0.0328(6) Uani 1 2 d S . .
Cl2 Cl 0.5000 0.21384(13) 0.7500 0.0343(7) Uani 1 2 d S . .
Cl3 Cl 0.16720(16) 0.03600(8) 0.75010(9) 0.0319(4) Uani 1 1 d . . .
Cl4 Cl 0.16681(15) 0.21399(8) 0.75000(9) 0.0321(4) Uani 1 1 d . . .
N1 N -0.0185(5) 0.1245(3) 0.6409(3) 0.0322(16) Uani 1 1 d . . .
N2 N -0.0270(6) 0.1772(4) 0.4038(4) 0.075(3) Uani 1 1 d . . .
N3 N -0.0517(8) 0.1529(8) 0.3435(4) 0.131(6) Uani 1 1 d . . .
H3 H -0.0467 0.1736 0.3091 0.157 Uiso 1 1 calc R . .
N4 N 0.2830(8) 0.1539(7) 0.3459(5) 0.123(5) Uani 1 1 d . . .
H4 H 0.2920 0.1753 0.3124 0.148 Uiso 1 1 calc R . .
N5 N 0.3047(6) 0.1764(5) 0.4064(4) 0.076(3) Uani 1 1 d . . .
N6 N 0.3163(5) 0.1258(3) 0.6418(2) 0.0308(16) Uani 1 1 d . . .
N7 N 0.3520(5) 0.1247(3) 0.8582(3) 0.0298(15) Uani 1 1 d . . .
N8 N 0.3631(6) 0.1774(4) 1.0954(4) 0.079(3) Uani 1 1 d . . .
N9 N 0.3843(9) 0.1527(8) 1.1553(5) 0.135(6) Uani 1 1 d . . .
H9 H 0.3763 0.1728 1.1896 0.162 Uiso 1 1 calc R . .
C1 C 0.4186(7) 0.0740(5) 1.0949(5) 0.061(3) Uani 1 1 d . . .
H1 H 0.4369 0.0340 1.0805 0.074 Uiso 1 1 calc R . .
C2 C 0.3848(6) 0.1260(4) 1.0577(3) 0.0333(19) Uani 1 1 d . . .
C3 C 0.4201(9) 0.0909(8) 1.1514(6) 0.088(5) Uani 1 1 d . . .
H3A H 0.4423 0.0653 1.1858 0.106 Uiso 1 1 calc R . .
C4 C 0.3741(6) 0.1246(4) 0.9900(3) 0.036(2) Uani 1 1 d . . .
C5 C 0.3961(6) 0.0710(4) 0.9546(3) 0.0379(19) Uani 1 1 d . . .
H5 H 0.4189 0.0333 0.9746 0.045 Uiso 1 1 calc R . .
C6 C 0.3840(6) 0.0746(4) 0.8907(3) 0.038(2) Uani 1 1 d . . .
H6 H 0.3998 0.0383 0.8684 0.045 Uiso 1 1 calc R . .
C7 C 0.3300(6) 0.1778(4) 0.8910(3) 0.043(2) Uani 1 1 d . . .
H7 H 0.3075 0.2145 0.8692 0.051 Uiso 1 1 calc R . .
C8 C 0.3402(6) 0.1785(4) 0.9555(3) 0.037(2) Uani 1 1 d . . .
H8 H 0.3242 0.2155 0.9766 0.044 Uiso 1 1 calc R . .
C9 C 0.3377(6) 0.1771(4) 0.6074(3) 0.039(2) Uani 1 1 d . . .
H9A H 0.3617 0.2136 0.6291 0.046 Uiso 1 1 calc R . .
C10 C 0.3274(6) 0.1803(4) 0.5429(3) 0.037(2) Uani 1 1 d . . .
H10 H 0.3438 0.2176 0.5224 0.044 Uiso 1 1 calc R . .
C11 C 0.2917(6) 0.1263(4) 0.5088(3) 0.0305(18) Uani 1 1 d . . .
C12 C 0.2710(5) 0.0711(4) 0.5439(3) 0.036(2) Uani 1 1 d . . .
H12 H 0.2500 0.0334 0.5233 0.043 Uiso 1 1 calc R . .
C13 C 0.2822(6) 0.0736(4) 0.6077(4) 0.037(2) Uani 1 1 d . . .
H13 H 0.2654 0.0372 0.6296 0.044 Uiso 1 1 calc R . .
C14 C 0.2816(6) 0.1234(5) 0.4402(3) 0.038(2) Uani 1 1 d . . .
C15 C 0.2441(8) 0.0909(7) 0.3467(6) 0.090(5) Uani 1 1 d . . .
H15 H 0.2210 0.0662 0.3118 0.108 Uiso 1 1 calc R . .
C16 C 0.2462(7) 0.0738(5) 0.4045(5) 0.055(3) Uani 1 1 d . . .
H16 H 0.2267 0.0340 0.4190 0.066 Uiso 1 1 calc R . .
C17 C 0.0026(6) 0.1761(4) 0.6096(4) 0.041(2) Uani 1 1 d . . .
H17 H 0.0248 0.2125 0.6322 0.049 Uiso 1 1 calc R . .
C18 C -0.0065(6) 0.1789(4) 0.5453(3) 0.041(2) Uani 1 1 d . . .
H18 H 0.0083 0.2167 0.5251 0.049 Uiso 1 1 calc R . .
C19 C -0.0379(5) 0.1251(4) 0.5100(3) 0.033(2) Uani 1 1 d . . .
C20 C -0.0630(6) 0.0714(4) 0.5443(4) 0.046(2) Uani 1 1 d . . .
H20 H -0.0877 0.0346 0.5233 0.056 Uiso 1 1 calc R . .
C21 C -0.0515(6) 0.0727(4) 0.6077(4) 0.040(2) Uani 1 1 d . . .
H21 H -0.0673 0.0360 0.6294 0.048 Uiso 1 1 calc R . .
C22 C -0.0511(7) 0.1236(5) 0.4389(4) 0.047(2) Uani 1 1 d . . .
C23 C -0.0859(10) 0.0899(7) 0.3472(5) 0.088(5) Uani 1 1 d . . .
H23 H -0.1051 0.0633 0.3131 0.106 Uiso 1 1 calc R . .
C24 C -0.0866(6) 0.0746(5) 0.4046(4) 0.050(3) Uani 1 1 d . . .
H24 H -0.1085 0.0355 0.4197 0.059 Uiso 1 1 calc R . .

loop_
_atom_site_aniso_label
_atom_site_aniso_U_11
_atom_site_aniso_U_22
_atom_site_aniso_U_33
_atom_site_aniso_U_23
_atom_site_aniso_U_13
_atom_site_aniso_U_12
Cd1 0.0355(4) 0.0347(5) 0.0230(4) 0.000 0.0015(3) 0.000
Cd2 0.0346(3) 0.0335(3) 0.0245(3) 0.0001(3) 0.00213(19) 0.0001(3)
Cl1 0.0368(14) 0.0302(16) 0.0312(15) 0.000 0.0021(11) 0.000
Cl2 0.0366(14) 0.0295(17) 0.0369(15) 0.000 0.0043(12) 0.000
Cl3 0.0365(8) 0.0289(10) 0.0309(9) 0.0019(11) 0.0069(7) 0.0013(10)
Cl4 0.0342(8) 0.0295(10) 0.0316(9) -0.0006(11) -0.0014(7) -0.0022(10)
N1 0.036(4) 0.034(4) 0.027(4) 0.013(3) 0.005(3) 0.003(3)
N2 0.072(5) 0.083(8) 0.073(6) 0.046(6) 0.022(4) -0.005(5)
N3 0.081(7) 0.274(19) 0.039(6) 0.081(10) 0.011(5) 0.028(9)
N4 0.078(7) 0.238(17) 0.056(7) 0.075(9) 0.027(5) 0.046(8)
N5 0.062(5) 0.119(9) 0.045(5) 0.024(6) -0.003(4) 0.009(5)
N6 0.039(3) 0.034(4) 0.019(3) -0.001(3) 0.005(3) -0.008(3)
N7 0.039(4) 0.017(4) 0.032(4) 0.008(3) -0.003(3) 0.001(3)
N8 0.093(6) 0.064(7) 0.083(7) -0.034(6) 0.028(5) -0.017(5)
N9 0.118(9) 0.259(19) 0.032(6) -0.052(10) 0.025(6) -0.068(11)
C1 0.076(6) 0.056(8) 0.051(7) 0.017(6) -0.002(5) -0.007(6)
C2 0.039(4) 0.032(5) 0.029(4) 0.006(4) 0.007(3) 0.000(4)
C3 0.069(7) 0.141(15) 0.052(9) 0.049(10) -0.012(6) -0.011(9)
C4 0.035(4) 0.044(6) 0.028(4) 0.011(4) 0.003(3) 0.003(4)
C5 0.066(5) 0.018(4) 0.030(5) 0.001(4) 0.002(4) 0.001(4)
C6 0.060(5) 0.038(6) 0.018(4) -0.019(4) 0.012(4) -0.002(4)
C7 0.054(5) 0.045(6) 0.028(5) 0.000(5) -0.004(4) 0.006(4)
C8 0.052(5) 0.020(4) 0.038(5) -0.006(4) 0.002(4) 0.008(4)
C9 0.040(4) 0.039(6) 0.038(5) 0.004(5) 0.006(4) -0.002(4)
C10 0.048(5) 0.040(5) 0.024(4) 0.006(4) 0.007(4) -0.022(4)
C11 0.037(4) 0.019(4) 0.035(4) 0.001(4) -0.003(3) -0.003(4)
C12 0.041(4) 0.034(5) 0.034(5) -0.015(4) 0.011(4) 0.003(4)
C13 0.044(4) 0.031(5) 0.037(5) -0.010(4) 0.012(4) -0.012(4)
C14 0.036(4) 0.057(7) 0.020(4) 0.010(5) -0.001(3) 0.003(4)
C15 0.065(7) 0.150(15) 0.053(8) -0.054(10) -0.010(6) -0.013(8)
C16 0.057(6) 0.052(7) 0.056(6) -0.020(6) -0.004(5) -0.010(5)
C17 0.055(5) 0.032(5) 0.035(5) -0.011(4) -0.008(4) -0.012(4)
C18 0.052(5) 0.034(6) 0.034(5) -0.002(5) -0.005(4) 0.015(4)
C19 0.023(4) 0.058(7) 0.021(4) 0.000(5) 0.010(3) 0.009(4)
C20 0.053(5) 0.054(7) 0.033(5) -0.020(5) 0.006(4) -0.015(5)
C21 0.062(5) 0.023(5) 0.033(5) -0.001(4) 0.001(4) -0.003(4)
C22 0.059(6) 0.053(7) 0.030(5) 0.006(5) 0.005(4) 0.005(5)
C23 0.103(9) 0.136(15) 0.024(7) -0.038(9) 0.002(6) 0.010(9)
C24 0.049(5) 0.066(8) 0.032(5) -0.028(5) -0.003(4) -0.009(5)

loop_
_atom_type_symbol
_atom_type_description
_atom_type_scat_dispersion_real
_atom_type_scat_dispersion_imag
_atom_type_scat_source
C C 0.0033 0.0016 'International Tables Vol C Tables 4.2.6.8 and 6.1.1.4'
H H 0.0000 0.0000 'International Tables Vol C Tables 4.2.6.8 and 6.1.1.4'
N N 0.0061 0.0033 'International Tables Vol C Tables 4.2.6.8 and 6.1.1.4'
Cl Cl 0.1484 0.1585 'International Tables Vol C Tables 4.2.6.8 and 6.1.1.4'
Cd Cd -0.8075 1.2024 'International Tables Vol C Tables 4.2.6.8 and 6.1.1.4'

loop_
_geom_angle_atom_site_label_1
_geom_angle_atom_site_label_2
_geom_angle_atom_site_label_3
_geom_angle
_geom_angle_site_symmetry_1
_geom_angle_site_symmetry_3
N1 Cd1 N1 179.5(4) 2_556 .
N1 Cd1 Cl4 90.16(16) 2_556 .
N1 Cd1 Cl4 90.19(17) . .
N1 Cd1 Cl4 90.19(16) 2_556 2_556
N1 Cd1 Cl4 90.16(16) . 2_556
Cl4 Cd1 Cl4 90.87(8) . 2_556
N1 Cd1 Cl3 89.89(16) 2_556 2_556
N1 Cd1 Cl3 89.76(16) . 2_556
Cl4 Cd1 Cl3 179.93(7) . 2_556
Cl4 Cd1 Cl3 89.08(5) 2_556 2_556
N1 Cd1 Cl3 89.76(16) 2_556 .
N1 Cd1 Cl3 89.89(16) . .
Cl4 Cd1 Cl3 89.08(5) . .
Cl4 Cd1 Cl3 179.93(7) 2_556 .
Cl3 Cd1 Cl3 90.98(8) 2_556 .
N7 Cd2 N6 179.5(2) . .
N7 Cd2 Cl3 89.92(15) . .
N6 Cd2 Cl3 90.59(16) . .
N7 Cd2 Cl2 90.02(14) . .
N6 Cd2 Cl2 89.47(15) . .
Cl3 Cd2 Cl2 179.88(7) . .
N7 Cd2 Cl1 89.83(15) . .
N6 Cd2 Cl1 90.10(16) . .
Cl3 Cd2 Cl1 90.73(5) . .
Cl2 Cd2 Cl1 89.17(6) . .
N7 Cd2 Cl4 90.15(15) . .
N6 Cd2 Cl4 89.91(16) . .
Cl3 Cd2 Cl4 89.27(5) . .
Cl2 Cd2 Cl4 90.83(5) . .
Cl1 Cd2 Cl4 179.98(7) . .
Cd2 Cl1 Cd2 90.79(9) 2_656 .
Cd2 Cl2 Cd2 90.87(9) . 2_656
Cd2 Cl3 Cd1 90.82(5) . .
Cd2 Cl4 Cd1 90.83(5) . .
C17 N1 C21 117.9(6) . .
C17 N1 Cd1 120.2(6) . .
C21 N1 Cd1 122.0(5) . .
N3 N2 C22 99.4(9) . .
N2 N3 C23 109.5(9) . .
N2 N3 H3 125.2 . .
C23 N3 H3 125.2 . .
N5 N4 C15 110.3(10) . .
N5 N4 H4 124.9 . .
C15 N4 H4 124.9 . .
C14 N5 N4 100.5(9) . .
C9 N6 C13 114.8(6) . .
C9 N6 Cd2 123.5(5) . .
C13 N6 Cd2 121.7(5) . .
C6 N7 C7 117.0(7) . .
C6 N7 Cd2 122.2(5) . .
C7 N7 Cd2 120.8(5) . .
N9 N8 C2 102.4(10) . .
C3 N9 N8 109.4(11) . .
C3 N9 H9 125.3 . .
N8 N9 H9 125.3 . .
C3 C1 C2 107.5(11) . .
C3 C1 H1 126.2 . .
C2 C1 H1 126.2 . .
N8 C2 C1 110.1(8) . .
N8 C2 C4 126.4(8) . .
C1 C2 C4 123.4(8) . .
C1 C3 N9 110.5(12) . .
C1 C3 H3A 124.8 . .
N9 C3 H3A 124.7 . .
C8 C4 C5 115.7(7) . .
C8 C4 C2 120.5(8) . .
C5 C4 C2 123.8(7) . .
C6 C5 C4 119.3(7) . .
C6 C5 H5 120.3 . .
C4 C5 H5 120.3 . .
N7 C6 C5 125.3(7) . .
N7 C6 H6 117.4 . .
C5 C6 H6 117.4 . .
N7 C7 C8 121.7(8) . .
N7 C7 H7 119.2 . .
C8 C7 H7 119.2 . .
C7 C8 C4 121.0(8) . .
C7 C8 H8 119.5 . .
C4 C8 H8 119.5 . .
N6 C9 C10 125.7(8) . .
N6 C9 H9A 117.1 . .
C10 C9 H9A 117.1 . .
C9 C10 C11 118.6(8) . .
C9 C10 H10 120.7 . .
C11 C10 H10 120.7 . .
C10 C11 C12 116.9(7) . .
C10 C11 C14 123.4(7) . .
C12 C11 C14 119.6(7) . .
C13 C12 C11 119.5(8) . .
C13 C12 H12 120.3 . .
C11 C12 H12 120.3 . .
C12 C13 N6 124.4(8) . .
C12 C13 H13 117.8 . .
N6 C13 H13 117.8 . .
C16 C14 N5 113.9(7) . .
C16 C14 C11 126.6(9) . .
N5 C14 C11 119.4(8) . .
C16 C15 N4 107.6(10) . .
C16 C15 H15 126.2 . .
N4 C15 H15 126.2 . .
C15 C16 C14 107.7(10) . .
C15 C16 H16 126.2 . .
C14 C16 H16 126.2 . .
N1 C17 C18 123.0(8) . .
N1 C17 H17 118.5 . .
C18 C17 H17 118.5 . .
C17 C18 C19 120.0(8) . .
C17 C18 H18 120.0 . .
C19 C18 H18 120.0 . .
C18 C19 C20 115.9(7) . .
C18 C19 C22 123.8(8) . .
C20 C19 C22 120.2(8) . .
C21 C20 C19 120.3(8) . .
C21 C20 H20 119.8 . .
C19 C20 H20 119.8 . .
N1 C21 C20 122.9(8) . .
N1 C21 H21 118.5 . .
C20 C21 H21 118.5 . .
C24 C22 N2 114.1(8) . .
C24 C22 C19 125.0(9) . .
N2 C22 C19 120.9(9) . .
C24 C23 N3 109.1(11) . .
C24 C23 H23 125.5 . .
N3 C23 H23 125.5 . .
C23 C24 C22 107.9(11) . .
C23 C24 H24 126.0 . .
C22 C24 H24 126.0 . .

loop_
_geom_bond_atom_site_label_1
_geom_bond_atom_site_label_2
_geom_bond_distance
_geom_bond_site_symmetry_2
Cd1 N1 2.320(5) 2_556
Cd1 N1 2.320(5) .
Cd1 Cl4 2.6824(18) .
Cd1 Cl4 2.6824(18) 2_556
Cd1 Cl3 2.6859(18) 2_556
Cd1 Cl3 2.6859(18) .
Cd2 N7 2.300(6) .
Cd2 N6 2.300(5) .
Cd2 Cl3 2.6779(18) .
Cd2 Cl2 2.679(2) .
Cd2 Cl1 2.680(2) .
Cd2 Cl4 2.6811(17) .
Cl1 Cd2 2.680(2) 2_656
Cl2 Cd2 2.679(2) 2_656
N1 C17 1.314(9) .
N1 C21 1.342(9) .
N2 N3 1.392(13) .
N2 C22 1.400(11) .
N3 C23 1.395(14) .
N3 H3 0.8600 .
N4 N5 1.379(12) .
N4 C15 1.405(14) .
N4 H4 0.8600 .
N5 C14 1.372(10) .
N6 C9 1.345(9) .
N6 C13 1.360(9) .
N7 C6 1.301(9) .
N7 C7 1.358(9) .
N8 N9 1.382(13) .
N8 C2 1.388(10) .
N9 C3 1.373(16) .
N9 H9 0.8600 .
C1 C3 1.258(14) .
C1 C2 1.390(11) .
C1 H1 0.9300 .
C2 C4 1.441(10) .
C3 H3A 0.9300 .
C4 C8 1.393(10) .
C4 C5 1.396(10) .
C5 C6 1.362(10) .
C5 H5 0.9300 .
C6 H6 0.9300 .
C7 C8 1.371(9) .
C7 H7 0.9300 .
C8 H8 0.9300 .
C9 C10 1.372(9) .
C9 H9A 0.9300 .
C10 C11 1.396(9) .
C10 H10 0.9300 .
C11 C12 1.419(9) .
C11 C14 1.459(9) .
C12 C13 1.359(9) .
C12 H12 0.9300 .
C13 H13 0.9300 .
C14 C16 1.338(11) .
C15 C16 1.284(13) .
C15 H15 0.9300 .
C16 H16 0.9300 .
C17 C18 1.369(9) .
C17 H17 0.9300 .
C18 C19 1.395(10) .
C18 H18 0.9300 .
C19 C20 1.395(11) .
C19 C22 1.512(9) .
C20 C21 1.349(9) .
C20 H20 0.9300 .
C21 H21 0.9300 .
C22 C24 1.312(11) .
C23 C24 1.267(13) .
C23 H23 0.9300 .
C24 H24 0.9300 .

loop_
_geom_hbond_atom_site_label_D
_geom_hbond_atom_site_label_H
_geom_hbond_atom_site_label_A
_geom_hbond_distance_DH
_geom_hbond_distance_HA
_geom_hbond_distance_DA
_geom_hbond_angle_DHA
_geom_hbond_site_symmetry_A
N9 H9 Cl4 0.86 2.78 3.550(13) 149.1 7_557
N4 H4 Cl4 0.86 2.76 3.542(12) 152.6 7_556
N3 H3 Cl2 0.86 2.77 3.534(13) 149.0 7_556

loop_
_geom_torsion_atom_site_label_1
_geom_torsion_atom_site_label_2
_geom_torsion_atom_site_label_3
_geom_torsion_atom_site_label_4
_geom_torsion
_geom_torsion_site_symmetry_1
_geom_torsion_site_symmetry_2
_geom_torsion_site_symmetry_3
_geom_torsion_site_symmetry_4
N7 Cd2 Cl1 Cd2 -90.02(14) . . . 2_656
N6 Cd2 Cl1 Cd2 89.46(15) . . . 2_656
Cl3 Cd2 Cl1 Cd2 -179.94(5) . . . 2_656
Cl2 Cd2 Cl1 Cd2 0.0 . . . 2_656
Cl4 Cd2 Cl1 Cd2 -80(95) . . . 2_656
N7 Cd2 Cl2 Cd2 89.83(15) . . . 2_656
N6 Cd2 Cl2 Cd2 -90.11(16) . . . 2_656
Cl3 Cd2 Cl2 Cd2 30(35) . . . 2_656
Cl1 Cd2 Cl2 Cd2 0.0 . . . 2_656
Cl4 Cd2 Cl2 Cd2 179.98(5) . . . 2_656
N7 Cd2 Cl3 Cd1 90.21(15) . . . .
N6 Cd2 Cl3 Cd1 -89.85(16) . . . .
Cl2 Cd2 Cl3 Cd1 150(100) . . . .
Cl1 Cd2 Cl3 Cd1 -179.96(4) . . . .
Cl4 Cd2 Cl3 Cd1 0.05(5) . . . .
N1 Cd1 Cl3 Cd2 -90.22(16) 2_556 . . .
N1 Cd1 Cl3 Cd2 90.14(17) . . . .
Cl4 Cd1 Cl3 Cd2 -0.05(5) . . . .
Cl4 Cd1 Cl3 Cd2 -38(67) 2_556 . . .
Cl3 Cd1 Cl3 Cd2 179.90(8) 2_556 . . .
N7 Cd2 Cl4 Cd1 -89.97(15) . . . .
N6 Cd2 Cl4 Cd1 90.54(16) . . . .
Cl3 Cd2 Cl4 Cd1 -0.05(5) . . . .
Cl2 Cd2 Cl4 Cd1 -179.99(4) . . . .
Cl1 Cd2 Cl4 Cd1 -100(100) . . . .
N1 Cd1 Cl4 Cd2 89.82(17) 2_556 . . .
N1 Cd1 Cl4 Cd2 -89.83(16) . . . .
Cl4 Cd1 Cl4 Cd2 -179.99(8) 2_556 . . .
Cl3 Cd1 Cl4 Cd2 -142(100) 2_556 . . .
Cl3 Cd1 Cl4 Cd2 0.05(5) . . . .
N1 Cd1 N1 C17 -164.6(5) 2_556 . . .
Cl4 Cd1 N1 C17 -30.0(5) . . . .
Cl4 Cd1 N1 C17 60.9(5) 2_556 . . .
Cl3 Cd1 N1 C17 150.0(5) 2_556 . . .
Cl3 Cd1 N1 C17 -119.1(5) . . . .
N1 Cd1 N1 C21 16.0(6) 2_556 . . .
Cl4 Cd1 N1 C21 150.6(5) . . . .
Cl4 Cd1 N1 C21 -118.5(5) 2_556 . . .
Cl3 Cd1 N1 C21 -29.5(5) 2_556 . . .
Cl3 Cd1 N1 C21 61.5(5) . . . .
C22 N2 N3 C23 -0.4(11) . . . .
C15 N4 N5 C14 2.6(11) . . . .
N7 Cd2 N6 C9 -36(27) . . . .
Cl3 Cd2 N6 C9 150.6(5) . . . .
Cl2 Cd2 N6 C9 -29.5(5) . . . .
Cl1 Cd2 N6 C9 -118.6(5) . . . .
Cl4 Cd2 N6 C9 61.4(5) . . . .
N7 Cd2 N6 C13 144(26) . . . .
Cl3 Cd2 N6 C13 -28.8(5) . . . .
Cl2 Cd2 N6 C13 151.0(5) . . . .
Cl1 Cd2 N6 C13 61.9(5) . . . .
Cl4 Cd2 N6 C13 -118.1(5) . . . .
N6 Cd2 N7 C6 -112(27) . . . .
Cl3 Cd2 N7 C6 61.3(5) . . . .
Cl2 Cd2 N7 C6 -118.6(5) . . . .
Cl1 Cd2 N7 C6 -29.5(5) . . . .
Cl4 Cd2 N7 C6 150.5(5) . . . .
N6 Cd2 N7 C7 68(27) . . . .
Cl3 Cd2 N7 C7 -118.9(5) . . . .
Cl2 Cd2 N7 C7 61.2(5) . . . .
Cl1 Cd2 N7 C7 150.3(5) . . . .
Cl4 Cd2 N7 C7 -29.7(5) . . . .
C2 N8 N9 C3 2.0(12) . . . .
N9 N8 C2 C1 -0.8(9) . . . .
N9 N8 C2 C4 178.9(7) . . . .
C3 C1 C2 N8 -0.8(11) . . . .
C3 C1 C2 C4 179.5(8) . . . .
C2 C1 C3 N9 2.1(14) . . . .
N8 N9 C3 C1 -2.7(16) . . . .
N8 C2 C4 C8 0.7(11) . . . .
C1 C2 C4 C8 -179.7(7) . . . .
N8 C2 C4 C5 -179.4(8) . . . .
C1 C2 C4 C5 0.2(12) . . . .
C8 C4 C5 C6 0.2(11) . . . .
C2 C4 C5 C6 -179.7(7) . . . .
C7 N7 C6 C5 0.6(11) . . . .
Cd2 N7 C6 C5 -179.6(5) . . . .
C4 C5 C6 N7 -0.4(12) . . . .
C6 N7 C7 C8 -0.5(11) . . . .
Cd2 N7 C7 C8 179.7(5) . . . .
N7 C7 C8 C4 0.3(11) . . . .
C5 C4 C8 C7 -0.1(11) . . . .
C2 C4 C8 C7 179.8(6) . . . .
C13 N6 C9 C10 0.4(11) . . . .
Cd2 N6 C9 C10 -179.1(5) . . . .
N6 C9 C10 C11 -0.1(11) . . . .
C9 C10 C11 C12 -1.3(10) . . . .
C9 C10 C11 C14 -177.8(6) . . . .
C10 C11 C12 C13 2.4(10) . . . .
C14 C11 C12 C13 179.0(6) . . . .
C11 C12 C13 N6 -2.3(10) . . . .
C9 N6 C13 C12 0.8(10) . . . .
Cd2 N6 C13 C12 -179.7(5) . . . .
N4 N5 C14 C16 -1.7(10) . . . .
N4 N5 C14 C11 -178.9(6) . . . .
C10 C11 C14 C16 -178.8(8) . . . .
C12 C11 C14 C16 4.9(11) . . . .
C10 C11 C14 N5 -2.0(11) . . . .
C12 C11 C14 N5 -178.3(7) . . . .
N5 N4 C15 C16 -2.8(13) . . . .
N4 C15 C16 C14 1.6(12) . . . .
N5 C14 C16 C15 0.0(11) . . . .
C11 C14 C16 C15 177.0(8) . . . .
C21 N1 C17 C18 -0.7(11) . . . .
Cd1 N1 C17 C18 179.9(5) . . . .
N1 C17 C18 C19 -0.9(11) . . . .
C17 C18 C19 C20 2.6(10) . . . .
C17 C18 C19 C22 179.5(7) . . . .
C18 C19 C20 C21 -2.8(10) . . . .
C22 C19 C20 C21 -179.8(7) . . . .
C17 N1 C21 C20 0.5(11) . . . .
Cd1 N1 C21 C20 179.9(5) . . . .
C19 C20 C21 N1 1.3(12) . . . .
N3 N2 C22 C24 -0.8(10) . . . .
N3 N2 C22 C19 -179.7(7) . . . .
C18 C19 C22 C24 -176.1(8) . . . .
C20 C19 C22 C24 0.7(12) . . . .
C18 C19 C22 N2 2.7(11) . . . .
C20 C19 C22 N2 179.5(7) . . . .
N2 N3 C23 C24 1.6(14) . . . .
N3 C23 C24 C22 -2.0(13) . . . .
N2 C22 C24 C23 1.8(11) . . . .
C19 C22 C24 C23 -179.3(8) . . . .
